data_7129984
loop_
_publ_author_name
'Tian, Jiaxin'
'Cordier, Marie'
'Bour, Christophe'
'Auffrant, Audrey'
'Gandon, Vincent'

_publ_section_title
;
 A Cyclic Divalent N(I) Species Isoelectronic to Carbodiphosphoranes
;
_journal_name_full 'Chemical Communications'
_journal_paper_doi 10.1039/D2CC01637K
_journal_year 2022
_chemical_formula_moiety 'C34 H26 N P2, F6 P'
_chemical_formula_sum 'C34 H26 F6 N P3'
_chemical_formula_weight 655.47
_space_group_crystal_system triclinic
_space_group_IT_number 1
_space_group_name_Hall 'P 1'
_space_group_name_H-M_alt 'P 1'
_atom_sites_solution_hydrogens geom
_audit_creation_method SHELXL-2014/7
_audit_update_record
;
2022-03-03 deposited with the CCDC.	2022-04-18 downloaded from the CCDC.
;
_cell_angle_alpha 101.997(2)
_cell_angle_beta 91.033(2)
_cell_angle_gamma 111.831(2)
_cell_formula_units_Z 1
_cell_length_a 8.2282(7)
_cell_length_b 9.5081(8)
_cell_length_c 10.7126(8)
_cell_measurement_reflns_used 7940
_cell_measurement_temperature 150.0(1)
_cell_measurement_theta_max 26.7171
_cell_measurement_theta_min 2.3718
_cell_volume 756.79(11)
_computing_cell_refinement 'Bruker SAINT'
_computing_data_collection 'Bruker APEX2'
_computing_data_reduction 'Bruker SAINT'
_computing_molecular_graphics 'PLATON (Spek, 2009)'
_computing_structure_refinement 'SHELXL-2014/7 (Sheldrick, 2014)'
_computing_structure_solution SHELXT(Sheldrick,2014)
_diffrn_ambient_temperature 150(2)
_diffrn_measured_fraction_theta_full 0.999
_diffrn_measured_fraction_theta_max 0.991
_diffrn_measurement_device_type 'Kappa APEX II'
_diffrn_measurement_method 'phi and omega scans'
_diffrn_radiation_type MoK\a
_diffrn_radiation_wavelength 0.71069
_diffrn_reflns_av_R_equivalents 0.0498
_diffrn_reflns_av_unetI/netI 0.0513
_diffrn_reflns_Laue_measured_fraction_full 0.999
_diffrn_reflns_Laue_measured_fraction_max 0.991
_diffrn_reflns_limit_h_max 10
_diffrn_reflns_limit_h_min -10
_diffrn_reflns_limit_k_max 12
_diffrn_reflns_limit_k_min -12
_diffrn_reflns_limit_l_max 13
_diffrn_reflns_limit_l_min -13
_diffrn_reflns_number 19925
_diffrn_reflns_point_group_measured_fraction_full 0.999
_diffrn_reflns_point_group_measured_fraction_max 0.991
_diffrn_reflns_theta_full 25.240
_diffrn_reflns_theta_max 26.984
_diffrn_reflns_theta_min 1.954
_exptl_absorpt_coefficient_mu 0.260
_exptl_absorpt_correction_T_max 0.7454
_exptl_absorpt_correction_T_min 0.6382
_exptl_absorpt_correction_type multi-scan
_exptl_absorpt_process_details SADABS
_exptl_crystal_colour yellow
_exptl_crystal_density_diffrn 1.438
_exptl_crystal_description block
_exptl_crystal_F_000 336
_exptl_crystal_size_max 0.180
_exptl_crystal_size_mid 0.140
_exptl_crystal_size_min 0.100
_refine_diff_density_max 0.228
_refine_diff_density_min -0.197
_refine_diff_density_rms 0.040
_refine_ls_abs_structure_details
;
 Refined as an inversion twin.
;
_refine_ls_abs_structure_Flack -0.02(8)
_refine_ls_extinction_method none
_refine_ls_goodness_of_fit_ref 1.008
_refine_ls_hydrogen_treatment constr
_refine_ls_matrix_type full
_refine_ls_number_parameters 398
_refine_ls_number_reflns 6488
_refine_ls_number_restraints 3
_refine_ls_restrained_S_all 1.007
_refine_ls_R_factor_all 0.0388
_refine_ls_R_factor_gt 0.0312
_refine_ls_shift/su_max 0.000
_refine_ls_shift/su_mean 0.000
_refine_ls_structure_factor_coef Fsqd
_refine_ls_weighting_details 'w=1/[\s^2^(Fo^2^)+(0.0420P)^2^] where P=(Fo^2^+2Fc^2^)/3'
_refine_ls_weighting_scheme calc
_refine_ls_wR_factor_gt 0.0739
_refine_ls_wR_factor_ref 0.0774
_reflns_Friedel_coverage 1.000
_reflns_Friedel_fraction_full 0.999
_reflns_Friedel_fraction_max 0.991
_reflns_number_gt 5891
_reflns_number_total 6488
_reflns_threshold_expression 'I > 2\s(I)'
_cod_data_source_file d2cc01637k2.cif
_cod_data_source_block tian36_a
_cod_database_code 7129984
_shelx_shelxl_version_number 2014/7
_shelx_space_group_comment
;
The symmetry employed for this shelxl refinement is uniquely defined
by the following loop, which should always be used as a source of
symmetry information in preference to the above space-group names.
They are only intended as comments.
;
_shelx_estimated_absorpt_t_min 0.955
_shelx_estimated_absorpt_t_max 0.974

loop_
_space_group_symop_operation_xyz
'x, y, z'

loop_
_atom_site_label
_atom_site_type_symbol
_atom_site_fract_x
_atom_site_fract_y
_atom_site_fract_z
_atom_site_U_iso_or_equiv
_atom_site_adp_type
_atom_site_occupancy
_atom_site_site_symmetry_order
_atom_site_calc_flag
_atom_site_refinement_flags_posn
_atom_site_refinement_flags_adp
_atom_site_refinement_flags_occupancy
_atom_site_disorder_assembly
_atom_site_disorder_group
P1 P 0.69874(8) 0.49686(8) 0.27357(7) 0.01853(16) Uani 1 1 d . . . . .
P2 P 0.67813(8) 0.47416(8) 0.51823(7) 0.01789(16) Uani 1 1 d . . . . .
N1 N 0.7871(3) 0.4676(3) 0.3948(2) 0.0214(5) Uani 1 1 d . . . . .
C1 C 0.5039(3) 0.5217(3) 0.3313(3) 0.0185(6) Uani 1 1 d . . . . .
C2 C 0.4947(3) 0.5129(3) 0.4598(3) 0.0174(6) Uani 1 1 d . . . . .
C3 C 0.3582(3) 0.5364(3) 0.5253(3) 0.0227(6) Uani 1 1 d . . . . .
H3 H 0.3516 0.5319 0.6129 0.027 Uiso 1 1 calc R U . . .
C4 C 0.2331(4) 0.5663(4) 0.4596(3) 0.0260(6) Uani 1 1 d . . . . .
H4 H 0.1402 0.5836 0.5030 0.031 Uiso 1 1 calc R U . . .
C5 C 0.2412(4) 0.5715(4) 0.3308(3) 0.0291(7) Uani 1 1 d . . . . .
H5 H 0.1520 0.5895 0.2869 0.035 Uiso 1 1 calc R U . . .
C6 C 0.3772(4) 0.5507(4) 0.2660(3) 0.0245(6) Uani 1 1 d . . . . .
H6 H 0.3838 0.5562 0.1786 0.029 Uiso 1 1 calc R U . . .
C7 C 0.8218(4) 0.6601(4) 0.2067(3) 0.0228(6) Uani 1 1 d . . . . .
C8 C 0.8150(4) 0.6016(4) 0.0805(3) 0.0290(7) Uani 1 1 d . . . . .
H8 H 0.8647 0.6664 0.0233 0.035 Uiso 1 1 calc R U . . .
C9 C 0.7270(4) 0.4326(4) 0.0360(3) 0.0289(7) Uani 1 1 d . . . . .
H9 H 0.7199 0.3815 -0.0513 0.035 Uiso 1 1 calc R U . . .
C10 C 0.6568(4) 0.3536(4) 0.1248(3) 0.0221(6) Uani 1 1 d . . . . .
C11 C 0.8973(4) 0.8237(4) 0.2778(3) 0.0264(7) Uani 1 1 d . . . . .
C12 C 0.9739(4) 0.8649(4) 0.4044(3) 0.0341(8) Uani 1 1 d . . . . .
H12 H 0.9731 0.7862 0.4467 0.041 Uiso 1 1 calc R U . . .
C13 C 1.0505(5) 1.0192(5) 0.4680(4) 0.0488(10) Uani 1 1 d . . . . .
H13 H 1.1040 1.0468 0.5535 0.059 Uiso 1 1 calc R U . . .
C14 C 1.0498(5) 1.1339(4) 0.4077(5) 0.0538(11) Uani 1 1 d . . . . .
H14 H 1.1014 1.2401 0.4524 0.065 Uiso 1 1 calc R U . . .
C15 C 0.9744(5) 1.0951(5) 0.2828(5) 0.0515(11) Uani 1 1 d . . . . .
H15 H 0.9756 1.1745 0.2413 0.062 Uiso 1 1 calc R U . . .
C16 C 0.8979(4) 0.9415(4) 0.2188(4) 0.0372(8) Uani 1 1 d . . . . .
H16 H 0.8446 0.9151 0.1333 0.045 Uiso 1 1 calc R U . . .
C17 C 0.5689(4) 0.1843(4) 0.1097(3) 0.0242(7) Uani 1 1 d . . . . .
C18 C 0.4387(4) 0.1208(4) 0.1855(3) 0.0334(7) Uani 1 1 d . . . . .
H18 H 0.4064 0.1881 0.2496 0.040 Uiso 1 1 calc R U . . .
C19 C 0.3554(5) -0.0383(4) 0.1693(4) 0.0409(9) Uani 1 1 d . . . . .
H19 H 0.2658 -0.0801 0.2214 0.049 Uiso 1 1 calc R U . . .
C20 C 0.4030(5) -0.1361(4) 0.0772(3) 0.0390(9) Uani 1 1 d . . . . .
H20 H 0.3470 -0.2457 0.0666 0.047 Uiso 1 1 calc R U . . .
C21 C 0.5308(5) -0.0762(4) 0.0006(4) 0.0387(8) Uani 1 1 d . . . . .
H21 H 0.5611 -0.1446 -0.0639 0.046 Uiso 1 1 calc R U . . .
C22 C 0.6159(4) 0.0834(4) 0.0166(3) 0.0313(7) Uani 1 1 d . . . . .
H22 H 0.7059 0.1243 -0.0355 0.038 Uiso 1 1 calc R U . . .
C23 C 0.8004(4) 0.6288(3) 0.6526(3) 0.0203(6) Uani 1 1 d . . . . .
C24 C 0.9332(4) 0.6124(4) 0.7228(3) 0.0255(6) Uani 1 1 d . . . . .
H24 H 0.9479 0.5160 0.7068 0.031 Uiso 1 1 calc R U . . .
C25 C 1.0445(4) 0.7383(4) 0.8164(3) 0.0312(7) Uani 1 1 d . . . . .
H25 H 1.1368 0.7283 0.8638 0.037 Uiso 1 1 calc R U . . .
C26 C 1.0216(4) 0.8781(4) 0.8410(3) 0.0328(7) Uani 1 1 d . . . . .
H26 H 1.0977 0.9636 0.9054 0.039 Uiso 1 1 calc R U . . .
C27 C 0.8885(4) 0.8935(4) 0.7722(3) 0.0343(8) Uani 1 1 d . . . . .
H27 H 0.8724 0.9894 0.7898 0.041 Uiso 1 1 calc R U . . .
C28 C 0.7786(4) 0.7699(4) 0.6778(3) 0.0296(7) Uani 1 1 d . . . . .
H28 H 0.6877 0.7812 0.6299 0.036 Uiso 1 1 calc R U . . .
C29 C 0.6104(4) 0.2937(3) 0.5675(3) 0.0213(6) Uani 1 1 d . . . . .
C30 C 0.6332(5) 0.1668(4) 0.4902(3) 0.0341(8) Uani 1 1 d . . . . .
H30 H 0.6883 0.1772 0.4136 0.041 Uiso 1 1 calc R U . . .
C31 C 0.5755(6) 0.0259(4) 0.5249(4) 0.0464(10) Uani 1 1 d . . . . .
H31 H 0.5903 -0.0611 0.4721 0.056 Uiso 1 1 calc R U . . .
C32 C 0.4959(5) 0.0110(4) 0.6367(4) 0.0415(9) Uani 1 1 d . . . . .
H32 H 0.4564 -0.0864 0.6602 0.050 Uiso 1 1 calc R U . . .
C33 C 0.4734(4) 0.1358(4) 0.7142(4) 0.0330(8) Uani 1 1 d . . . . .
H33 H 0.4189 0.1247 0.7909 0.040 Uiso 1 1 calc R U . . .
C34 C 0.5306(4) 0.2782(4) 0.6798(3) 0.0252(6) Uani 1 1 d . . . . .
H34 H 0.5152 0.3647 0.7329 0.030 Uiso 1 1 calc R U . . .
P3 P 0.14904(10) 0.36351(9) 0.89286(8) 0.02499(18) Uani 1 1 d . . . . .
F1 F 0.1229(2) 0.4944(2) 1.00068(19) 0.0394(5) Uani 1 1 d . . . . .
F2 F 0.2154(3) 0.4837(3) 0.8031(2) 0.0509(6) Uani 1 1 d . . . . .
F3 F 0.3471(3) 0.4177(3) 0.9523(2) 0.0537(6) Uani 1 1 d . . . . .
F4 F 0.0817(3) 0.2445(3) 0.9830(2) 0.0561(6) Uani 1 1 d . . . . .
F5 F -0.0487(2) 0.3103(3) 0.8315(2) 0.0449(5) Uani 1 1 d . . . . .
F6 F 0.1741(3) 0.2322(3) 0.7853(2) 0.0513(6) Uani 1 1 d . . . . .

loop_
_atom_site_aniso_label
_atom_site_aniso_U_11
_atom_site_aniso_U_22
_atom_site_aniso_U_33
_atom_site_aniso_U_23
_atom_site_aniso_U_13
_atom_site_aniso_U_12
P1 0.0166(3) 0.0219(4) 0.0170(4) 0.0041(3) 0.0033(3) 0.0076(3)
P2 0.0166(3) 0.0216(4) 0.0168(4) 0.0051(3) 0.0007(3) 0.0085(3)
N1 0.0175(11) 0.0270(13) 0.0209(13) 0.0048(11) 0.0024(9) 0.0103(10)
C1 0.0155(12) 0.0187(14) 0.0195(15) 0.0017(11) 0.0020(10) 0.0060(10)
C2 0.0150(12) 0.0162(14) 0.0194(15) 0.0036(11) 0.0006(10) 0.0046(10)
C3 0.0198(13) 0.0237(15) 0.0239(16) 0.0052(13) 0.0063(12) 0.0074(11)
C4 0.0193(13) 0.0302(16) 0.0333(18) 0.0099(14) 0.0072(12) 0.0132(12)
C5 0.0212(14) 0.0345(18) 0.0336(19) 0.0063(15) -0.0016(13) 0.0139(13)
C6 0.0252(14) 0.0306(16) 0.0200(15) 0.0091(13) 0.0005(12) 0.0115(12)
C7 0.0176(13) 0.0280(16) 0.0247(16) 0.0104(13) 0.0062(11) 0.0083(12)
C8 0.0301(16) 0.0346(18) 0.0246(17) 0.0127(14) 0.0108(13) 0.0116(14)
C9 0.0321(16) 0.0355(18) 0.0205(16) 0.0044(14) 0.0072(13) 0.0156(14)
C10 0.0195(13) 0.0259(15) 0.0204(16) 0.0021(12) 0.0034(11) 0.0100(12)
C11 0.0186(13) 0.0254(16) 0.0341(18) 0.0082(14) 0.0090(12) 0.0062(12)
C12 0.0305(16) 0.0280(18) 0.035(2) 0.0058(15) 0.0038(14) 0.0024(14)
C13 0.039(2) 0.042(2) 0.047(2) -0.0016(18) -0.0004(17) 0.0008(17)
C14 0.042(2) 0.0216(19) 0.081(3) 0.0005(19) 0.007(2) 0.0001(16)
C15 0.047(2) 0.030(2) 0.080(3) 0.020(2) 0.009(2) 0.0124(17)
C16 0.0345(18) 0.031(2) 0.047(2) 0.0135(17) 0.0045(16) 0.0119(14)
C17 0.0210(14) 0.0275(17) 0.0221(16) 0.0021(13) -0.0034(12) 0.0092(12)
C18 0.0287(16) 0.0339(18) 0.0324(19) 0.0056(15) 0.0067(14) 0.0072(14)
C19 0.0323(18) 0.037(2) 0.047(2) 0.0159(18) 0.0028(16) 0.0023(15)
C20 0.0407(19) 0.0244(17) 0.044(2) 0.0053(16) -0.0166(16) 0.0053(14)
C21 0.050(2) 0.0297(18) 0.037(2) -0.0008(16) -0.0048(17) 0.0205(16)
C22 0.0357(17) 0.0300(17) 0.0277(17) 0.0036(14) 0.0014(13) 0.0139(14)
C23 0.0220(14) 0.0231(14) 0.0150(14) 0.0049(12) 0.0022(11) 0.0075(11)
C24 0.0273(15) 0.0252(15) 0.0226(16) 0.0083(13) 0.0005(12) 0.0074(12)
C25 0.0306(16) 0.0357(18) 0.0229(17) 0.0091(14) -0.0062(13) 0.0071(14)
C26 0.0346(17) 0.0292(17) 0.0241(17) 0.0023(14) -0.0024(13) 0.0028(13)
C27 0.0372(18) 0.0263(17) 0.036(2) 0.0009(15) 0.0038(15) 0.0110(14)
C28 0.0303(16) 0.0289(18) 0.0303(19) 0.0029(14) -0.0013(14) 0.0143(14)
C29 0.0193(13) 0.0243(15) 0.0234(16) 0.0080(13) -0.0006(12) 0.0107(12)
C30 0.049(2) 0.0325(18) 0.0308(19) 0.0086(15) 0.0088(15) 0.0256(16)
C31 0.071(3) 0.031(2) 0.047(2) 0.0075(17) 0.006(2) 0.0316(19)
C32 0.045(2) 0.0293(19) 0.056(3) 0.0198(18) 0.0045(18) 0.0156(16)
C33 0.0297(16) 0.0361(19) 0.040(2) 0.0200(16) 0.0033(14) 0.0143(14)
C34 0.0278(15) 0.0275(16) 0.0263(17) 0.0105(13) 0.0057(13) 0.0149(13)
P3 0.0248(4) 0.0264(4) 0.0241(4) 0.0028(3) 0.0018(3) 0.0118(3)
F1 0.0377(11) 0.0322(11) 0.0398(12) -0.0072(9) 0.0095(9) 0.0121(9)
F2 0.0537(13) 0.0608(15) 0.0508(15) 0.0341(12) 0.0228(11) 0.0239(12)
F3 0.0331(11) 0.0807(17) 0.0442(13) -0.0030(12) -0.0075(9) 0.0281(11)
F4 0.0740(16) 0.0521(15) 0.0559(16) 0.0310(13) 0.0179(13) 0.0293(13)
F5 0.0269(9) 0.0607(14) 0.0384(12) 0.0001(10) -0.0022(8) 0.0132(9)
F6 0.0467(12) 0.0455(13) 0.0531(14) -0.0123(11) 0.0097(10) 0.0202(10)

loop_
_atom_type_symbol
_atom_type_description
_atom_type_scat_dispersion_real
_atom_type_scat_dispersion_imag
_atom_type_scat_source
C C 0.0033 0.0016 'International Tables Vol C Tables 4.2.6.8 and 6.1.1.4'
H H 0.0000 0.0000 'International Tables Vol C Tables 4.2.6.8 and 6.1.1.4'
F F 0.0171 0.0103 'International Tables Vol C Tables 4.2.6.8 and 6.1.1.4'
N N 0.0061 0.0033 'International Tables Vol C Tables 4.2.6.8 and 6.1.1.4'
P P 0.1023 0.0942 'International Tables Vol C Tables 4.2.6.8 and 6.1.1.4'

loop_
_geom_angle_atom_site_label_1
_geom_angle_atom_site_label_2
_geom_angle_atom_site_label_3
_geom_angle
_geom_angle_site_symmetry_1
_geom_angle_site_symmetry_3
_geom_angle_publ_flag
N1 P1 C10 116.91(13) . . ?
N1 P1 C1 103.10(12) . . ?
C10 P1 C1 114.03(13) . . ?
N1 P1 C7 119.33(13) . . ?
C10 P1 C7 94.84(14) . . ?
C1 P1 C7 108.95(13) . . ?
N1 P1 P2 33.75(8) . . ?
C10 P1 P2 132.46(10) . . ?
C1 P1 P2 69.35(9) . . ?
C7 P1 P2 130.35(11) . . ?
N1 P2 C29 110.60(13) . . ?
N1 P2 C23 113.14(13) . . ?
C29 P2 C23 108.50(14) . . ?
N1 P2 C2 102.64(12) . . ?
C29 P2 C2 112.91(12) . . ?
C23 P2 C2 109.03(13) . . ?
N1 P2 P1 33.42(8) . . ?
C29 P2 P1 124.01(10) . . ?
C23 P2 P1 123.93(10) . . ?
C2 P2 P1 69.22(9) . . ?
P1 N1 P2 112.83(13) . . ?
C6 C1 C2 121.0(3) . . ?
C6 C1 P1 128.2(2) . . ?
C2 C1 P1 110.72(19) . . ?
C3 C2 C1 120.1(3) . . ?
C3 C2 P2 129.2(2) . . ?
C1 C2 P2 110.7(2) . . ?
C4 C3 C2 118.4(3) . . ?
C4 C3 H3 120.8 . . ?
C2 C3 H3 120.8 . . ?
C3 C4 C5 121.1(3) . . ?
C3 C4 H4 119.5 . . ?
C5 C4 H4 119.5 . . ?
C6 C5 C4 120.8(3) . . ?
C6 C5 H5 119.6 . . ?
C4 C5 H5 119.6 . . ?
C5 C6 C1 118.6(3) . . ?
C5 C6 H6 120.7 . . ?
C1 C6 H6 120.7 . . ?
C8 C7 C11 128.6(3) . . ?
C8 C7 P1 106.0(2) . . ?
C11 C7 P1 125.3(2) . . ?
C7 C8 C9 116.4(3) . . ?
C7 C8 H8 121.8 . . ?
C9 C8 H8 121.8 . . ?
C10 C9 C8 116.5(3) . . ?
C10 C9 H9 121.7 . . ?
C8 C9 H9 121.7 . . ?
C9 C10 C17 128.6(3) . . ?
C9 C10 P1 106.2(2) . . ?
C17 C10 P1 125.3(2) . . ?
C16 C11 C12 118.7(3) . . ?
C16 C11 C7 120.4(3) . . ?
C12 C11 C7 120.9(3) . . ?
C13 C12 C11 120.2(4) . . ?
C13 C12 H12 119.9 . . ?
C11 C12 H12 119.9 . . ?
C12 C13 C14 120.2(4) . . ?
C12 C13 H13 119.9 . . ?
C14 C13 H13 119.9 . . ?
C13 C14 C15 120.4(4) . . ?
C13 C14 H14 119.8 . . ?
C15 C14 H14 119.8 . . ?
C16 C15 C14 119.8(4) . . ?
C16 C15 H15 120.1 . . ?
C14 C15 H15 120.1 . . ?
C15 C16 C11 120.8(4) . . ?
C15 C16 H16 119.6 . . ?
C11 C16 H16 119.6 . . ?
C18 C17 C22 118.6(3) . . ?
C18 C17 C10 121.6(3) . . ?
C22 C17 C10 119.8(3) . . ?
C19 C18 C17 121.2(3) . . ?
C19 C18 H18 119.4 . . ?
C17 C18 H18 119.4 . . ?
C20 C19 C18 119.6(3) . . ?
C20 C19 H19 120.2 . . ?
C18 C19 H19 120.2 . . ?
C21 C20 C19 120.4(3) . . ?
C21 C20 H20 119.8 . . ?
C19 C20 H20 119.8 . . ?
C20 C21 C22 120.5(3) . . ?
C20 C21 H21 119.8 . . ?
C22 C21 H21 119.8 . . ?
C21 C22 C17 119.8(3) . . ?
C21 C22 H22 120.1 . . ?
C17 C22 H22 120.1 . . ?
C24 C23 C28 119.8(3) . . ?
C24 C23 P2 118.5(2) . . ?
C28 C23 P2 121.2(2) . . ?
C23 C24 C25 119.5(3) . . ?
C23 C24 H24 120.3 . . ?
C25 C24 H24 120.3 . . ?
C26 C25 C24 120.3(3) . . ?
C26 C25 H25 119.9 . . ?
C24 C25 H25 119.9 . . ?
C27 C26 C25 120.2(3) . . ?
C27 C26 H26 119.9 . . ?
C25 C26 H26 119.9 . . ?
C26 C27 C28 120.1(3) . . ?
C26 C27 H27 120.0 . . ?
C28 C27 H27 120.0 . . ?
C27 C28 C23 120.2(3) . . ?
C27 C28 H28 119.9 . . ?
C23 C28 H28 119.9 . . ?
C34 C29 C30 119.9(3) . . ?
C34 C29 P2 120.7(2) . . ?
C30 C29 P2 119.4(2) . . ?
C31 C30 C29 119.8(3) . . ?
C31 C30 H30 120.1 . . ?
C29 C30 H30 120.1 . . ?
C30 C31 C32 120.1(3) . . ?
C30 C31 H31 120.0 . . ?
C32 C31 H31 120.0 . . ?
C33 C32 C31 120.6(3) . . ?
C33 C32 H32 119.7 . . ?
C31 C32 H32 119.7 . . ?
C32 C33 C34 119.8(3) . . ?
C32 C33 H33 120.1 . . ?
C34 C33 H33 120.1 . . ?
C33 C34 C29 119.8(3) . . ?
C33 C34 H34 120.1 . . ?
C29 C34 H34 120.1 . . ?
F4 P3 F3 91.22(14) . . ?
F4 P3 F6 90.45(14) . . ?
F3 P3 F6 90.09(12) . . ?
F4 P3 F1 89.33(13) . . ?
F3 P3 F1 90.15(11) . . ?
F6 P3 F1 179.69(13) . . ?
F4 P3 F2 179.45(14) . . ?
F3 P3 F2 89.04(13) . . ?
F6 P3 F2 90.03(13) . . ?
F1 P3 F2 90.18(12) . . ?
F4 P3 F5 89.56(13) . . ?
F3 P3 F5 179.18(15) . . ?
F6 P3 F5 89.67(12) . . ?
F1 P3 F5 90.10(11) . . ?
F2 P3 F5 90.18(13) . . ?

loop_
_geom_bond_atom_site_label_1
_geom_bond_atom_site_label_2
_geom_bond_distance
_geom_bond_site_symmetry_2
_geom_bond_publ_flag
P1 N1 1.600(2) . ?
P1 C10 1.801(3) . ?
P1 C1 1.807(3) . ?
P1 C7 1.808(3) . ?
P1 P2 2.6775(10) . ?
P2 N1 1.614(2) . ?
P2 C29 1.791(3) . ?
P2 C23 1.792(3) . ?
P2 C2 1.811(3) . ?
C1 C6 1.386(4) . ?
C1 C2 1.398(4) . ?
C2 C3 1.398(4) . ?
C3 C4 1.382(4) . ?
C3 H3 0.9500 . ?
C4 C5 1.393(5) . ?
C4 H4 0.9500 . ?
C5 C6 1.382(4) . ?
C5 H5 0.9500 . ?
C6 H6 0.9500 . ?
C7 C8 1.342(4) . ?
C7 C11 1.469(4) . ?
C8 C9 1.462(4) . ?
C8 H8 0.9500 . ?
C9 C10 1.341(4) . ?
C9 H9 0.9500 . ?
C10 C17 1.470(4) . ?
C11 C16 1.394(5) . ?
C11 C12 1.398(5) . ?
C12 C13 1.377(5) . ?
C12 H12 0.9500 . ?
C13 C14 1.379(6) . ?
C13 H13 0.9500 . ?
C14 C15 1.380(6) . ?
C14 H14 0.9500 . ?
C15 C16 1.373(5) . ?
C15 H15 0.9500 . ?
C16 H16 0.9500 . ?
C17 C18 1.387(4) . ?
C17 C22 1.399(4) . ?
C18 C19 1.380(5) . ?
C18 H18 0.9500 . ?
C19 C20 1.376(5) . ?
C19 H19 0.9500 . ?
C20 C21 1.373(5) . ?
C20 H20 0.9500 . ?
C21 C22 1.386(5) . ?
C21 H21 0.9500 . ?
C22 H22 0.9500 . ?
C23 C24 1.389(4) . ?
C23 C28 1.392(4) . ?
C24 C25 1.389(4) . ?
C24 H24 0.9500 . ?
C25 C26 1.384(5) . ?
C25 H25 0.9500 . ?
C26 C27 1.378(5) . ?
C26 H26 0.9500 . ?
C27 C28 1.380(5) . ?
C27 H27 0.9500 . ?
C28 H28 0.9500 . ?
C29 C34 1.389(4) . ?
C29 C30 1.391(4) . ?
C30 C31 1.378(5) . ?
C30 H30 0.9500 . ?
C31 C32 1.382(6) . ?
C31 H31 0.9500 . ?
C32 C33 1.375(5) . ?
C32 H32 0.9500 . ?
C33 C34 1.389(4) . ?
C33 H33 0.9500 . ?
C34 H34 0.9500 . ?
P3 F4 1.590(2) . ?
P3 F3 1.590(2) . ?
P3 F6 1.591(2) . ?
P3 F1 1.594(2) . ?
P3 F2 1.594(2) . ?
P3 F5 1.595(2) . ?

loop_
_geom_torsion_atom_site_label_1
_geom_torsion_atom_site_label_2
_geom_torsion_atom_site_label_3
_geom_torsion_atom_site_label_4
_geom_torsion
_geom_torsion_site_symmetry_1
_geom_torsion_site_symmetry_2
_geom_torsion_site_symmetry_3
_geom_torsion_site_symmetry_4
_geom_torsion_publ_flag
C10 P1 N1 P2 -127.09(15) . . . . ?
C1 P1 N1 P2 -1.16(17) . . . . ?
C7 P1 N1 P2 119.72(16) . . . . ?
C29 P2 N1 P1 121.01(15) . . . . ?
C23 P2 N1 P1 -117.03(16) . . . . ?
C2 P2 N1 P1 0.30(18) . . . . ?
N1 P1 C1 C6 179.9(3) . . . . ?
C10 P1 C1 C6 -52.4(3) . . . . ?
C7 P1 C1 C6 52.2(3) . . . . ?
P2 P1 C1 C6 179.2(3) . . . . ?
N1 P1 C1 C2 1.8(2) . . . . ?
C10 P1 C1 C2 129.6(2) . . . . ?
C7 P1 C1 C2 -125.9(2) . . . . ?
P2 P1 C1 C2 1.15(16) . . . . ?
C6 C1 C2 C3 -1.2(4) . . . . ?
P1 C1 C2 C3 177.0(2) . . . . ?
C6 C1 C2 P2 -179.9(2) . . . . ?
P1 C1 C2 P2 -1.7(2) . . . . ?
N1 P2 C2 C3 -177.6(3) . . . . ?
C29 P2 C2 C3 63.3(3) . . . . ?
C23 P2 C2 C3 -57.3(3) . . . . ?
P1 P2 C2 C3 -177.4(3) . . . . ?
N1 P2 C2 C1 1.0(2) . . . . ?
C29 P2 C2 C1 -118.1(2) . . . . ?
C23 P2 C2 C1 121.2(2) . . . . ?
P1 P2 C2 C1 1.15(16) . . . . ?
C1 C2 C3 C4 0.8(4) . . . . ?
P2 C2 C3 C4 179.2(2) . . . . ?
C2 C3 C4 C5 0.6(4) . . . . ?
C3 C4 C5 C6 -1.6(5) . . . . ?
C4 C5 C6 C1 1.2(5) . . . . ?
C2 C1 C6 C5 0.2(4) . . . . ?
P1 C1 C6 C5 -177.6(2) . . . . ?
N1 P1 C7 C8 128.3(2) . . . . ?
C10 P1 C7 C8 3.7(2) . . . . ?
C1 P1 C7 C8 -113.8(2) . . . . ?
P2 P1 C7 C8 167.61(17) . . . . ?
N1 P1 C7 C11 -56.8(3) . . . . ?
C10 P1 C7 C11 178.5(3) . . . . ?
C1 P1 C7 C11 61.1(3) . . . . ?
P2 P1 C7 C11 -17.5(3) . . . . ?
C11 C7 C8 C9 -178.5(3) . . . . ?
P1 C7 C8 C9 -3.9(3) . . . . ?
C7 C8 C9 C10 2.1(4) . . . . ?
C8 C9 C10 C17 -176.8(3) . . . . ?
C8 C9 C10 P1 0.9(3) . . . . ?
N1 P1 C10 C9 -129.0(2) . . . . ?
C1 P1 C10 C9 110.7(2) . . . . ?
C7 P1 C10 C9 -2.6(2) . . . . ?
P2 P1 C10 C9 -165.97(16) . . . . ?
N1 P1 C10 C17 48.7(3) . . . . ?
C1 P1 C10 C17 -71.6(3) . . . . ?
C7 P1 C10 C17 175.2(2) . . . . ?
P2 P1 C10 C17 11.8(3) . . . . ?
C8 C7 C11 C16 30.7(5) . . . . ?
P1 C7 C11 C16 -143.0(3) . . . . ?
C8 C7 C11 C12 -147.6(3) . . . . ?
P1 C7 C11 C12 38.7(4) . . . . ?
C16 C11 C12 C13 -1.0(5) . . . . ?
C7 C11 C12 C13 177.3(3) . . . . ?
C11 C12 C13 C14 0.9(6) . . . . ?
C12 C13 C14 C15 -0.8(6) . . . . ?
C13 C14 C15 C16 0.8(6) . . . . ?
C14 C15 C16 C11 -0.9(6) . . . . ?
C12 C11 C16 C15 1.0(5) . . . . ?
C7 C11 C16 C15 -177.3(3) . . . . ?
C9 C10 C17 C18 -150.8(3) . . . . ?
P1 C10 C17 C18 32.0(4) . . . . ?
C9 C10 C17 C22 29.0(5) . . . . ?
P1 C10 C17 C22 -148.3(2) . . . . ?
C22 C17 C18 C19 -0.6(5) . . . . ?
C10 C17 C18 C19 179.1(3) . . . . ?
C17 C18 C19 C20 0.6(5) . . . . ?
C18 C19 C20 C21 -0.9(5) . . . . ?
C19 C20 C21 C22 1.2(5) . . . . ?
C20 C21 C22 C17 -1.3(5) . . . . ?
C18 C17 C22 C21 1.0(4) . . . . ?
C10 C17 C22 C21 -178.8(3) . . . . ?
N1 P2 C23 C24 -74.8(3) . . . . ?
C29 P2 C23 C24 48.3(3) . . . . ?
C2 P2 C23 C24 171.7(2) . . . . ?
P1 P2 C23 C24 -111.1(2) . . . . ?
N1 P2 C23 C28 97.6(3) . . . . ?
C29 P2 C23 C28 -139.3(2) . . . . ?
C2 P2 C23 C28 -15.9(3) . . . . ?
P1 P2 C23 C28 61.3(3) . . . . ?
C28 C23 C24 C25 -0.8(4) . . . . ?
P2 C23 C24 C25 171.6(2) . . . . ?
C23 C24 C25 C26 1.0(5) . . . . ?
C24 C25 C26 C27 -0.3(5) . . . . ?
C25 C26 C27 C28 -0.5(5) . . . . ?
C26 C27 C28 C23 0.7(5) . . . . ?
C24 C23 C28 C27 0.0(5) . . . . ?
P2 C23 C28 C27 -172.3(3) . . . . ?
N1 P2 C29 C34 173.3(2) . . . . ?
C23 P2 C29 C34 48.6(3) . . . . ?
C2 P2 C29 C34 -72.3(3) . . . . ?
P1 P2 C29 C34 -152.0(2) . . . . ?
N1 P2 C29 C30 -8.8(3) . . . . ?
C23 P2 C29 C30 -133.4(2) . . . . ?
C2 P2 C29 C30 105.6(3) . . . . ?
P1 P2 C29 C30 25.9(3) . . . . ?
C34 C29 C30 C31 0.4(5) . . . . ?
P2 C29 C30 C31 -177.6(3) . . . . ?
C29 C30 C31 C32 -0.3(5) . . . . ?
C30 C31 C32 C33 0.0(6) . . . . ?
C31 C32 C33 C34 0.2(5) . . . . ?
C32 C33 C34 C29 -0.1(5) . . . . ?
C30 C29 C34 C33 -0.2(4) . . . . ?
P2 C29 C34 C33 177.7(2) . . . . ?
